data_1564743
loop_
_publ_author_name
'Mou, Wen-Yu'
'Li, Tao'
'Xie, Bin'
'Zhang, Dong-Liang'
'Lai, Chuan'
'Deng, Cheng-Long'
'Cao, Jia-Xi'
'Bai, Xiao-Xue'
'Liu, Xiao-Qiang'

_publ_section_title
;
 Neutral heteroleptic nickel complexes incorporating
 maleonitriledithiolate and bis(diphenylphosphanyl)amine as robust
 molecular electrocatalysts for hydrogen evolution
;
_journal_name_full 'Inorganica Chimica Acta'
_journal_page_first 119587
_journal_paper_doi 10.1016/j.ica.2020.119587
_journal_volume 507
_journal_year 2020
_chemical_formula_sum 'C32 H29 N3 Ni P2 S3'
_chemical_formula_weight 672.41
_space_group_crystal_system monoclinic
_space_group_IT_number 14
_space_group_name_Hall '-P 2yn'
_space_group_name_H-M_alt 'P 1 21/n 1'
_atom_sites_solution_hydrogens geom
_audit_creation_method SHELXL-2013
_cell_angle_alpha 90
_cell_angle_beta 103.4270(14)
_cell_angle_gamma 90
_cell_formula_units_Z 4
_cell_length_a 9.18441(13)
_cell_length_b 17.6653(2)
_cell_length_c 19.7935(3)
_cell_measurement_reflns_used 3331
_cell_measurement_temperature 293(2)
_cell_measurement_theta_max 73.2910
_cell_measurement_theta_min 4.5730
_cell_volume 3123.62(8)
_computing_cell_refinement 'Bruker SAINT'
_computing_data_collection 'Bruker APEX2'
_computing_data_reduction 'Bruker SAINT'
_computing_molecular_graphics 'Bruker SHELXTL'
_computing_publication_material 'Bruker SHELXTL'
_computing_structure_refinement 'SHELXL-2013 (Sheldrick, 2013)'
_computing_structure_solution 'SHELXS-97 (Sheldrick, 2008)'
_diffrn_ambient_temperature 293(2)
_diffrn_measured_fraction_theta_full 0.950
_diffrn_measured_fraction_theta_max 0.988
_diffrn_measurement_device_type 'Bruker APEX-II CCD'
_diffrn_measurement_method '\f and \w scans'
_diffrn_radiation_type CuK\a
_diffrn_radiation_wavelength 1.54184
_diffrn_reflns_av_R_equivalents 0.0307
_diffrn_reflns_av_unetI/netI 0.0375
_diffrn_reflns_Laue_measured_fraction_full 0.950
_diffrn_reflns_Laue_measured_fraction_max 0.988
_diffrn_reflns_limit_h_max 9
_diffrn_reflns_limit_h_min -10
_diffrn_reflns_limit_k_max 20
_diffrn_reflns_limit_k_min -20
_diffrn_reflns_limit_l_max 23
_diffrn_reflns_limit_l_min -19
_diffrn_reflns_number 10605
_diffrn_reflns_point_group_measured_fraction_full 0.950
_diffrn_reflns_point_group_measured_fraction_max 0.988
_diffrn_reflns_theta_full 67.684
_diffrn_reflns_theta_max 65.999
_diffrn_reflns_theta_min 3.395
_exptl_absorpt_coefficient_mu 3.950
_exptl_absorpt_correction_T_max 0.532
_exptl_absorpt_correction_T_min 0.496
_exptl_absorpt_correction_type multi-scan
_exptl_absorpt_process_details sadabs
_exptl_crystal_colour pink
_exptl_crystal_density_diffrn 1.430
_exptl_crystal_description block
_exptl_crystal_F_000 1392
_exptl_crystal_size_max 0.190
_exptl_crystal_size_mid 0.170
_exptl_crystal_size_min 0.160
_refine_diff_density_max 0.728
_refine_diff_density_min -0.660
_refine_diff_density_rms 0.087
_refine_ls_extinction_coef .
_refine_ls_extinction_method none
_refine_ls_goodness_of_fit_ref 1.018
_refine_ls_hydrogen_treatment constr
_refine_ls_matrix_type full
_refine_ls_number_parameters 371
_refine_ls_number_reflns 5366
_refine_ls_number_restraints 0
_refine_ls_restrained_S_all 1.018
_refine_ls_R_factor_all 0.0465
_refine_ls_R_factor_gt 0.0416
_refine_ls_shift/su_max 0.001
_refine_ls_shift/su_mean 0.000
_refine_ls_structure_factor_coef Fsqd
_refine_ls_weighting_details
;
 w=1/[\s^2^(Fo^2^)+(0.0799P)^2^+0.2181P]
 where P=(Fo^2^+2Fc^2^)/3
;
_refine_ls_weighting_scheme calc
_refine_ls_wR_factor_gt 0.1107
_refine_ls_wR_factor_ref 0.1164
_reflns_Friedel_coverage 0.000
_reflns_Friedel_fraction_full .
_reflns_Friedel_fraction_max .
_reflns_number_gt 4744
_reflns_number_total 5366
_reflns_threshold_expression 'I > 2\s(I)'
_cod_data_source_file ICA-2020-507-119587.cif
_cod_data_source_block 2
_cod_original_sg_symbol_H-M 'P 21/n'
_cod_database_code 1564743
_shelx_space_group_comment
;
The symmetry employed for this shelxl refinement is uniquely defined
by the following loop, which should always be used as a source of
symmetry information in preference to the above space-group names.
They are only intended as comments.
;
_shelx_estimated_absorpt_t_min 0.521
_shelx_estimated_absorpt_t_max 0.571
_shelxl_version_number 2013-2

loop_
_space_group_symop_operation_xyz
'x, y, z'
'-x+1/2, y+1/2, -z+1/2'
'-x, -y, -z'
'x-1/2, -y-1/2, z-1/2'

loop_
_atom_site_label
_atom_site_type_symbol
_atom_site_fract_x
_atom_site_fract_y
_atom_site_fract_z
_atom_site_U_iso_or_equiv
_atom_site_adp_type
_atom_site_occupancy
_atom_site_site_symmetry_order
_atom_site_calc_flag
_atom_site_refinement_flags_posn
_atom_site_refinement_flags_adp
_atom_site_refinement_flags_occupancy
_atom_site_disorder_assembly
_atom_site_disorder_group
Ni1 Ni 0.61681(4) 0.62127(2) 0.34120(2) 0.01603(13) Uani 1 1 d . . . . .
S1 S 0.54382(7) 0.63154(3) 0.43629(3) 0.02252(16) Uani 1 1 d . . . . .
S2 S 0.60314(7) 0.74056(3) 0.32011(3) 0.02315(16) Uani 1 1 d . . . . .
S3 S 0.37352(8) 0.32974(4) 0.08858(3) 0.03211(18) Uani 1 1 d . . . . .
P1 P 0.63174(6) 0.49932(3) 0.34061(3) 0.01544(15) Uani 1 1 d . . . . .
P2 P 0.69473(6) 0.59120(3) 0.25051(3) 0.01567(15) Uani 1 1 d . . . . .
N1 N 0.6799(2) 0.49671(10) 0.26275(10) 0.0169(4) Uani 1 1 d . . . . .
N2 N 0.4254(3) 0.77728(14) 0.54702(11) 0.0343(5) Uani 1 1 d . . . . .
N3 N 0.5160(3) 0.92113(14) 0.39684(15) 0.0438(7) Uani 1 1 d . . . . .
C1 C 0.4645(2) 0.44360(13) 0.33316(12) 0.0176(5) Uani 1 1 d . . . . .
C2 C 0.4653(3) 0.36679(13) 0.34961(12) 0.0211(5) Uani 1 1 d . . . . .
H2 H 0.5551 0.3425 0.3692 0.025 Uiso 1 1 calc R U . . .
C3 C 0.3323(3) 0.32682(14) 0.33674(13) 0.0260(5) Uani 1 1 d . . . . .
H3 H 0.3325 0.2761 0.3493 0.031 Uiso 1 1 calc R U . . .
C4 C 0.1989(3) 0.36166(17) 0.30533(14) 0.0314(6) Uani 1 1 d . . . . .
H4 H 0.1103 0.3340 0.2955 0.038 Uiso 1 1 calc R U . . .
C5 C 0.1974(3) 0.43769(17) 0.28851(15) 0.0331(6) Uani 1 1 d . . . . .
H5 H 0.1079 0.4611 0.2671 0.040 Uiso 1 1 calc R U . . .
C6 C 0.3294(3) 0.47909(15) 0.30352(13) 0.0264(5) Uani 1 1 d . . . . .
H6 H 0.3276 0.5306 0.2938 0.032 Uiso 1 1 calc R U . . .
C7 C 0.7757(2) 0.45320(13) 0.40486(12) 0.0178(5) Uani 1 1 d . . . . .
C8 C 0.9217(3) 0.44753(14) 0.39651(13) 0.0225(5) Uani 1 1 d . . . . .
H8 H 0.9445 0.4643 0.3556 0.027 Uiso 1 1 calc R U . . .
C9 C 1.0332(3) 0.41701(14) 0.44872(14) 0.0271(6) Uani 1 1 d . . . . .
H9 H 1.1304 0.4132 0.4427 0.033 Uiso 1 1 calc R U . . .
C10 C 1.0005(3) 0.39212(15) 0.50979(13) 0.0274(5) Uani 1 1 d . . . . .
H10 H 1.0754 0.3712 0.5446 0.033 Uiso 1 1 calc R U . . .
C11 C 0.8552(3) 0.39840(15) 0.51905(13) 0.0288(6) Uani 1 1 d . . . . .
H11 H 0.8335 0.3820 0.5603 0.035 Uiso 1 1 calc R U . . .
C12 C 0.7431(3) 0.42890(14) 0.46710(13) 0.0228(5) Uani 1 1 d . . . . .
H12 H 0.6463 0.4332 0.4735 0.027 Uiso 1 1 calc R U . . .
C13 C 0.5821(3) 0.62075(13) 0.16744(12) 0.0194(5) Uani 1 1 d . . . . .
C14 C 0.4449(3) 0.58826(15) 0.13812(13) 0.0246(5) Uani 1 1 d . . . . .
H14 H 0.4125 0.5465 0.1592 0.030 Uiso 1 1 calc R U . . .
C15 C 0.3551(3) 0.61751(18) 0.07746(14) 0.0335(6) Uani 1 1 d . . . . .
H15 H 0.2641 0.5947 0.0574 0.040 Uiso 1 1 calc R U . . .
C16 C 0.4022(3) 0.68127(18) 0.04685(15) 0.0379(7) Uani 1 1 d . . . . .
H16 H 0.3415 0.7016 0.0067 0.045 Uiso 1 1 calc R U . . .
C17 C 0.5378(3) 0.71405(17) 0.07574(15) 0.0373(7) Uani 1 1 d . . . . .
H17 H 0.5691 0.7562 0.0548 0.045 Uiso 1 1 calc R U . . .
C18 C 0.6279(3) 0.68477(14) 0.13573(14) 0.0286(6) Uani 1 1 d . . . . .
H18 H 0.7193 0.7075 0.1552 0.034 Uiso 1 1 calc R U . . .
C19 C 0.8838(3) 0.61290(13) 0.24534(12) 0.0180(5) Uani 1 1 d . . . . .
C20 C 0.9776(3) 0.65529(14) 0.29728(13) 0.0234(5) Uani 1 1 d . . . . .
H20 H 0.9434 0.6720 0.3354 0.028 Uiso 1 1 calc R U . . .
C21 C 1.1219(3) 0.67239(14) 0.29200(14) 0.0275(6) Uani 1 1 d . . . . .
H21 H 1.1845 0.7007 0.3265 0.033 Uiso 1 1 calc R U . . .
C22 C 1.1730(3) 0.64730(14) 0.23514(14) 0.0267(6) Uani 1 1 d . . . . .
H22 H 1.2694 0.6592 0.2315 0.032 Uiso 1 1 calc R U . . .
C23 C 1.0807(3) 0.60459(16) 0.18392(14) 0.0282(6) Uani 1 1 d . . . . .
H23 H 1.1161 0.5872 0.1464 0.034 Uiso 1 1 calc R U . . .
C24 C 0.9366(3) 0.58780(14) 0.18831(13) 0.0232(5) Uani 1 1 d . . . . .
H24 H 0.8745 0.5598 0.1534 0.028 Uiso 1 1 calc R U . . .
C25 C 0.7317(3) 0.43139(13) 0.22774(12) 0.0195(5) Uani 1 1 d . . . . .
H25A H 0.7445 0.3883 0.2590 0.023 Uiso 1 1 calc R U . . .
H25B H 0.8291 0.4435 0.2194 0.023 Uiso 1 1 calc R U . . .
C26 C 0.6278(3) 0.40844(13) 0.15908(12) 0.0210(5) Uani 1 1 d . . . . .
H26A H 0.6058 0.4528 0.1296 0.025 Uiso 1 1 calc R U . . .
H26B H 0.6794 0.3723 0.1360 0.025 Uiso 1 1 calc R U . . .
C27 C 0.4809(3) 0.37359(14) 0.16678(13) 0.0255(5) Uani 1 1 d . . . . .
H27A H 0.4205 0.4128 0.1811 0.031 Uiso 1 1 calc R U . . .
H27B H 0.5024 0.3359 0.2034 0.031 Uiso 1 1 calc R U . . .
C28 C 0.3160(3) 0.41123(17) 0.03486(16) 0.0392(7) Uani 1 1 d . . . . .
H28A H 0.2546 0.3955 -0.0090 0.059 Uiso 1 1 calc R U . . .
H28B H 0.4027 0.4372 0.0274 0.059 Uiso 1 1 calc R U . . .
H28C H 0.2598 0.4446 0.0574 0.059 Uiso 1 1 calc R U . . .
C29 C 0.5252(3) 0.85646(15) 0.39486(14) 0.0281(6) Uani 1 1 d . . . . .
C30 C 0.5430(3) 0.77625(14) 0.39131(13) 0.0210(5) Uani 1 1 d . . . . .
C31 C 0.5161(2) 0.72835(13) 0.44106(12) 0.0199(5) Uani 1 1 d . . . . .
C32 C 0.4655(3) 0.75657(14) 0.49948(13) 0.0235(5) Uani 1 1 d . . . . .

loop_
_atom_site_aniso_label
_atom_site_aniso_U_11
_atom_site_aniso_U_22
_atom_site_aniso_U_33
_atom_site_aniso_U_23
_atom_site_aniso_U_13
_atom_site_aniso_U_12
Ni1 0.0206(2) 0.0133(2) 0.0157(2) 0.00122(15) 0.00727(17) 0.00092(14)
S1 0.0346(3) 0.0173(3) 0.0195(3) 0.0034(2) 0.0141(3) 0.0039(2)
S2 0.0350(3) 0.0145(3) 0.0247(3) 0.0033(2) 0.0165(3) 0.0022(2)
S3 0.0408(4) 0.0299(3) 0.0226(3) -0.0037(3) 0.0013(3) -0.0133(3)
P1 0.0183(3) 0.0139(3) 0.0146(3) 0.0015(2) 0.0047(2) 0.0002(2)
P2 0.0187(3) 0.0147(3) 0.0145(3) 0.0019(2) 0.0057(2) 0.0009(2)
N1 0.0210(9) 0.0147(9) 0.0155(10) 0.0019(8) 0.0049(8) 0.0019(7)
N2 0.0470(14) 0.0341(13) 0.0226(12) 0.0004(10) 0.0100(11) 0.0142(11)
N3 0.0661(17) 0.0207(12) 0.0547(17) -0.0005(11) 0.0346(15) 0.0020(11)
C1 0.0198(11) 0.0204(11) 0.0136(11) 0.0009(9) 0.0061(9) -0.0001(9)
C2 0.0241(12) 0.0189(11) 0.0192(12) 0.0006(10) 0.0026(10) -0.0012(9)
C3 0.0328(13) 0.0211(12) 0.0230(13) -0.0006(10) 0.0040(11) -0.0054(10)
C4 0.0242(13) 0.0385(15) 0.0309(15) -0.0032(12) 0.0052(11) -0.0121(11)
C5 0.0177(12) 0.0419(16) 0.0379(16) 0.0085(13) 0.0032(11) 0.0025(11)
C6 0.0229(12) 0.0250(13) 0.0321(15) 0.0082(11) 0.0078(11) 0.0026(10)
C7 0.0215(11) 0.0133(10) 0.0170(12) -0.0003(9) 0.0010(9) -0.0011(9)
C8 0.0252(12) 0.0211(12) 0.0209(13) -0.0005(10) 0.0046(10) -0.0013(9)
C9 0.0237(12) 0.0235(13) 0.0305(15) -0.0081(11) -0.0011(10) 0.0032(10)
C10 0.0312(13) 0.0221(12) 0.0217(13) 0.0013(11) -0.0086(11) 0.0025(10)
C11 0.0378(14) 0.0274(13) 0.0180(13) 0.0034(11) -0.0001(11) -0.0057(11)
C12 0.0242(12) 0.0249(12) 0.0181(12) -0.0005(10) 0.0026(10) -0.0053(10)
C13 0.0231(12) 0.0199(12) 0.0169(12) 0.0032(9) 0.0084(10) 0.0060(9)
C14 0.0242(12) 0.0289(14) 0.0216(13) 0.0052(11) 0.0074(10) 0.0036(10)
C15 0.0227(13) 0.0496(18) 0.0275(15) 0.0051(13) 0.0045(11) 0.0072(11)
C16 0.0380(15) 0.0515(19) 0.0238(14) 0.0165(13) 0.0066(12) 0.0185(13)
C17 0.0429(16) 0.0361(16) 0.0331(16) 0.0178(13) 0.0094(13) 0.0077(13)
C18 0.0328(13) 0.0239(13) 0.0301(14) 0.0062(11) 0.0091(11) 0.0021(10)
C19 0.0207(11) 0.0162(11) 0.0179(12) 0.0056(9) 0.0063(9) 0.0021(9)
C20 0.0277(12) 0.0216(12) 0.0208(13) 0.0003(10) 0.0055(10) 0.0002(10)
C21 0.0247(12) 0.0228(12) 0.0320(15) 0.0017(11) 0.0003(11) -0.0030(10)
C22 0.0197(11) 0.0233(12) 0.0382(15) 0.0099(11) 0.0092(11) 0.0031(10)
C23 0.0301(13) 0.0299(13) 0.0287(14) 0.0046(11) 0.0152(11) 0.0041(11)
C24 0.0261(12) 0.0224(12) 0.0214(13) -0.0015(10) 0.0061(10) 0.0003(10)
C25 0.0217(11) 0.0170(11) 0.0203(12) 0.0004(9) 0.0062(10) 0.0015(9)
C26 0.0270(12) 0.0192(12) 0.0180(12) -0.0019(9) 0.0076(10) 0.0006(9)
C27 0.0307(13) 0.0259(13) 0.0199(13) -0.0032(10) 0.0062(10) -0.0067(10)
C28 0.0417(16) 0.0377(17) 0.0341(16) 0.0021(13) 0.0001(13) -0.0090(13)
C29 0.0360(14) 0.0224(14) 0.0302(14) 0.0005(11) 0.0165(12) 0.0009(11)
C30 0.0219(11) 0.0191(11) 0.0234(13) -0.0018(10) 0.0079(9) 0.0021(9)
C31 0.0196(11) 0.0195(11) 0.0206(12) -0.0008(10) 0.0045(9) 0.0020(9)
C32 0.0291(12) 0.0211(12) 0.0194(13) 0.0045(10) 0.0037(10) 0.0063(10)

loop_
_atom_type_symbol
_atom_type_description
_atom_type_scat_dispersion_real
_atom_type_scat_dispersion_imag
_atom_type_scat_source
C C 0.0181 0.0091 'International Tables Vol C Tables 4.2.6.8 and 6.1.1.4'
H H 0.0000 0.0000 'International Tables Vol C Tables 4.2.6.8 and 6.1.1.4'
N N 0.0311 0.0180 'International Tables Vol C Tables 4.2.6.8 and 6.1.1.4'
Ni Ni -3.0029 0.5091 'International Tables Vol C Tables 4.2.6.8 and 6.1.1.4'
P P 0.2955 0.4335 'International Tables Vol C Tables 4.2.6.8 and 6.1.1.4'
S S 0.3331 0.5567 'International Tables Vol C Tables 4.2.6.8 and 6.1.1.4'

loop_
_geom_angle_atom_site_label_1
_geom_angle_atom_site_label_2
_geom_angle_atom_site_label_3
_geom_angle
_geom_angle_site_symmetry_1
_geom_angle_site_symmetry_3
S2 Ni1 S1 94.10(3) . .
S2 Ni1 P2 95.52(2) . .
S1 Ni1 P2 170.36(3) . .
S2 Ni1 P1 168.42(3) . .
S1 Ni1 P1 97.02(2) . .
P2 Ni1 P1 73.43(2) . .
C31 S1 Ni1 102.16(8) . .
C30 S2 Ni1 102.28(9) . .
C28 S3 C27 101.00(13) . .
N1 P1 C1 107.90(10) . .
N1 P1 C7 108.95(10) . .
C1 P1 C7 106.43(11) . .
N1 P1 Ni1 93.56(7) . .
C1 P1 Ni1 119.45(8) . .
C7 P1 Ni1 118.97(8) . .
N1 P1 P2 40.66(6) . .
C1 P1 P2 127.75(8) . .
C7 P1 P2 121.84(8) . .
Ni1 P1 P2 53.088(19) . .
N1 P2 C13 111.51(10) . .
N1 P2 C19 109.10(10) . .
C13 P2 C19 104.03(11) . .
N1 P2 Ni1 94.05(7) . .
C13 P2 Ni1 117.28(7) . .
C19 P2 Ni1 120.44(8) . .
N1 P2 P1 40.76(6) . .
C13 P2 P1 129.80(8) . .
C19 P2 P1 123.17(8) . .
Ni1 P2 P1 53.484(19) . .
C25 N1 P2 130.91(15) . .
C25 N1 P1 128.69(15) . .
P2 N1 P1 98.58(10) . .
C6 C1 C2 119.5(2) . .
C6 C1 P1 116.62(18) . .
C2 C1 P1 123.66(18) . .
C3 C2 C1 119.8(2) . .
C3 C2 H2 120.1 . .
C1 C2 H2 120.1 . .
C4 C3 C2 120.5(2) . .
C4 C3 H3 119.7 . .
C2 C3 H3 119.7 . .
C3 C4 C5 119.9(2) . .
C3 C4 H4 120.0 . .
C5 C4 H4 120.0 . .
C4 C5 C6 120.1(2) . .
C4 C5 H5 120.0 . .
C6 C5 H5 120.0 . .
C5 C6 C1 120.1(2) . .
C5 C6 H6 119.9 . .
C1 C6 H6 119.9 . .
C8 C7 C12 119.4(2) . .
C8 C7 P1 121.19(18) . .
C12 C7 P1 119.14(18) . .
C9 C8 C7 120.3(2) . .
C9 C8 H8 119.8 . .
C7 C8 H8 119.8 . .
C10 C9 C8 120.2(2) . .
C10 C9 H9 119.9 . .
C8 C9 H9 119.9 . .
C9 C10 C11 119.9(2) . .
C9 C10 H10 120.0 . .
C11 C10 H10 120.0 . .
C12 C11 C10 120.2(2) . .
C12 C11 H11 119.9 . .
C10 C11 H11 119.9 . .
C11 C12 C7 119.9(2) . .
C11 C12 H12 120.1 . .
C7 C12 H12 120.1 . .
C14 C13 C18 119.0(2) . .
C14 C13 P2 122.39(18) . .
C18 C13 P2 118.2(2) . .
C13 C14 C15 120.5(2) . .
C13 C14 H14 119.7 . .
C15 C14 H14 119.7 . .
C14 C15 C16 119.6(3) . .
C14 C15 H15 120.2 . .
C16 C15 H15 120.2 . .
C17 C16 C15 120.2(3) . .
C17 C16 H16 119.9 . .
C15 C16 H16 119.9 . .
C16 C17 C18 120.3(3) . .
C16 C17 H17 119.8 . .
C18 C17 H17 119.8 . .
C17 C18 C13 120.3(3) . .
C17 C18 H18 119.9 . .
C13 C18 H18 119.9 . .
C20 C19 C24 119.6(2) . .
C20 C19 P2 120.64(17) . .
C24 C19 P2 119.76(18) . .
C21 C20 C19 119.9(2) . .
C21 C20 H20 120.1 . .
C19 C20 H20 120.1 . .
C20 C21 C22 120.0(2) . .
C20 C21 H21 120.0 . .
C22 C21 H21 120.0 . .
C23 C22 C21 120.2(2) . .
C23 C22 H22 119.9 . .
C21 C22 H22 119.9 . .
C24 C23 C22 120.3(2) . .
C24 C23 H23 119.9 . .
C22 C23 H23 119.9 . .
C23 C24 C19 120.0(2) . .
C23 C24 H24 120.0 . .
C19 C24 H24 120.0 . .
N1 C25 C26 114.97(19) . .
N1 C25 H25A 108.5 . .
C26 C25 H25A 108.5 . .
N1 C25 H25B 108.5 . .
C26 C25 H25B 108.5 . .
H25A C25 H25B 107.5 . .
C27 C26 C25 113.88(19) . .
C27 C26 H26A 108.8 . .
C25 C26 H26A 108.8 . .
C27 C26 H26B 108.8 . .
C25 C26 H26B 108.8 . .
H26A C26 H26B 107.7 . .
C26 C27 S3 114.09(17) . .
C26 C27 H27A 108.7 . .
S3 C27 H27A 108.7 . .
C26 C27 H27B 108.7 . .
S3 C27 H27B 108.7 . .
H27A C27 H27B 107.6 . .
S3 C28 H28A 109.5 . .
S3 C28 H28B 109.5 . .
H28A C28 H28B 109.5 . .
S3 C28 H28C 109.5 . .
H28A C28 H28C 109.5 . .
H28B C28 H28C 109.5 . .
N3 C29 C30 177.3(3) . .
C31 C30 C29 122.5(2) . .
C31 C30 S2 120.20(19) . .
C29 C30 S2 117.30(18) . .
C30 C31 C32 120.9(2) . .
C30 C31 S1 121.26(18) . .
C32 C31 S1 117.79(18) . .
N2 C32 C31 178.2(3) . .

loop_
_geom_bond_atom_site_label_1
_geom_bond_atom_site_label_2
_geom_bond_distance
_geom_bond_site_symmetry_2
Ni1 S2 2.1462(7) .
Ni1 S1 2.1472(6) .
Ni1 P2 2.1478(6) .
Ni1 P1 2.1589(7) .
S1 C31 1.735(2) .
S2 C30 1.746(2) .
S3 C28 1.795(3) .
S3 C27 1.806(3) .
P1 N1 1.6999(19) .
P1 C1 1.801(2) .
P1 C7 1.802(2) .
P1 P2 2.5746(7) .
P2 N1 1.6967(19) .
P2 C13 1.804(2) .
P2 C19 1.805(2) .
N1 C25 1.480(3) .
N2 C32 1.147(3) .
N3 C29 1.147(4) .
C1 C6 1.392(3) .
C1 C2 1.395(3) .
C2 C3 1.383(3) .
C2 H2 0.9300 .
C3 C4 1.383(4) .
C3 H3 0.9300 .
C4 C5 1.383(4) .
C4 H4 0.9300 .
C5 C6 1.388(4) .
C5 H5 0.9300 .
C6 H6 0.9300 .
C7 C8 1.392(3) .
C7 C12 1.401(3) .
C8 C9 1.384(4) .
C8 H8 0.9300 .
C9 C10 1.383(4) .
C9 H9 0.9300 .
C10 C11 1.392(4) .
C10 H10 0.9300 .
C11 C12 1.385(4) .
C11 H11 0.9300 .
C12 H12 0.9300 .
C13 C14 1.384(4) .
C13 C18 1.404(3) .
C14 C15 1.389(4) .
C14 H14 0.9300 .
C15 C16 1.394(4) .
C15 H15 0.9300 .
C16 C17 1.372(4) .
C16 H16 0.9300 .
C17 C18 1.381(4) .
C17 H17 0.9300 .
C18 H18 0.9300 .
C19 C20 1.396(3) .
C19 C24 1.400(3) .
C20 C21 1.386(3) .
C20 H20 0.9300 .
C21 C22 1.388(4) .
C21 H21 0.9300 .
C22 C23 1.384(4) .
C22 H22 0.9300 .
C23 C24 1.379(3) .
C23 H23 0.9300 .
C24 H24 0.9300 .
C25 C26 1.523(3) .
C25 H25A 0.9700 .
C25 H25B 0.9700 .
C26 C27 1.522(3) .
C26 H26A 0.9700 .
C26 H26B 0.9700 .
C27 H27A 0.9700 .
C27 H27B 0.9700 .
C28 H28A 0.9600 .
C28 H28B 0.9600 .
C28 H28C 0.9600 .
C29 C30 1.430(4) .
C30 C31 1.364(3) .
C31 C32 1.432(3) .
